data_2019133
loop_
_publ_author_name
'Redhammer, G\"unther J.'
'Tippelt, Gerold'

_publ_section_title
;
 The tetragermanates <i>A</i>~2~Ge~4~O~9~ (<i>A</i> = Na, K and Rb)
;
_journal_coeditor_code FN3142
_journal_issue 9
_journal_name_full 'Acta Crystallographica Section C'
_journal_page_first 995
_journal_page_last 1001
_journal_paper_doi 10.1107/S0108270113020921
_journal_volume 69
_journal_year 2013
_chemical_formula_analytical 'K2 Ge4 O9'
_chemical_formula_iupac 'K2 Ge4 O9'
_chemical_formula_moiety 'Ge4 O9, 2(K)'
_chemical_formula_sum 'Ge4 K2 O9'
_chemical_formula_weight 512.56
_chemical_name_common 'potassium tetragermanate'
_chemical_name_systematic
;
Dipotassium tetragermanate
;
_space_group_crystal_system trigonal
_space_group_IT_number 165
_space_group_name_Hall '-P 3 2"c'
_space_group_name_H-M_alt 'P -3 c 1'
_symmetry_space_group_name_Hall '-P 3 2"c'
_symmetry_space_group_name_H-M 'P -3 c 1'
_atom_sites_solution_primary direct
_atom_sites_solution_secondary difmap
_audit_creation_method 'WinGX routine CIF_UPDATE'
_cell_angle_alpha 90
_cell_angle_beta 90
_cell_angle_gamma 120
_cell_formula_units_Z 6
_cell_length_a 11.8461(4)
_cell_length_b 11.8461(4)
_cell_length_c 9.8009(4)
_cell_measurement_reflns_used 12842
_cell_measurement_temperature 295(2)
_cell_measurement_theta_max 28.91
_cell_measurement_theta_min 1.99
_cell_volume 1191.10(7)
_computing_cell_refinement 'APEX2 (Bruker, 2007)'
_computing_data_collection 'APEX2 (Bruker, 2007)'
_computing_data_reduction 'APEX2 (Bruker, 2007)'
_computing_molecular_graphics 'DIAMOND (Brandenburg, 1999)'
_computing_publication_material 'WinGX (Farrugia, 2012)'
_computing_structure_refinement 'SHELXL97 (Sheldrick, 2008)'
_computing_structure_solution 'SHELXS97 (Sheldrick, 2008)'
_diffrn_ambient_temperature 295(2)
_diffrn_measured_fraction_theta_full 0.973
_diffrn_measured_fraction_theta_max 0.973
_diffrn_measurement_device_type 'Bruker SMART APEX'
_diffrn_measurement_method '\w scan at four different \f positions'
_diffrn_radiation_monochromator graphite
_diffrn_radiation_type MoK\a
_diffrn_radiation_wavelength 0.71073
_diffrn_reflns_av_R_equivalents 0.0255
_diffrn_reflns_limit_h_max 15
_diffrn_reflns_limit_h_min -15
_diffrn_reflns_limit_k_max 15
_diffrn_reflns_limit_k_min -15
_diffrn_reflns_limit_l_max 13
_diffrn_reflns_limit_l_min -13
_diffrn_reflns_number 12842
_diffrn_reflns_theta_full 28.91
_diffrn_reflns_theta_max 28.91
_diffrn_reflns_theta_min 1.99
_exptl_absorpt_coefficient_mu 16.076
_exptl_absorpt_correction_T_max 0.748
_exptl_absorpt_correction_T_min 0.441
_exptl_absorpt_correction_type empirical
_exptl_absorpt_process_details
;
[multiscan absorption correction using APEX2 (Bruker, 2007)]
;
_exptl_crystal_colour colourless
_exptl_crystal_density_diffrn 4.287
_exptl_crystal_density_method 'not measured'
_exptl_crystal_description prism
_exptl_crystal_F_000 1428
_exptl_crystal_size_max 0.17
_exptl_crystal_size_mid 0.09
_exptl_crystal_size_min 0.08
_refine_diff_density_max 0.385
_refine_diff_density_min -0.579
_refine_ls_extinction_coef 0.00549(16)
_refine_ls_extinction_method 'SHELXL97 (Sheldrick, 2008)'
_refine_ls_goodness_of_fit_ref 1.144
_refine_ls_matrix_type full
_refine_ls_number_parameters 71
_refine_ls_number_reflns 1026
_refine_ls_number_restraints 0
_refine_ls_restrained_S_all 1.144
_refine_ls_R_factor_all 0.0153
_refine_ls_R_factor_gt 0.0143
_refine_ls_shift/su_max 0.001
_refine_ls_shift/su_mean 0
_refine_ls_structure_factor_coef Fsqd
_refine_ls_weighting_details 'calc w = 1/[\s^2^(Fo^2^)+(0.0151P)^2^+1.1161P] where P=(Fo^2^+2Fc^2^)/3'
_refine_ls_weighting_scheme calc
_refine_ls_wR_factor_ref 0.0345
_reflns_number_gt 984
_reflns_number_total 1026
_reflns_threshold_expression I>2\s(I)
_cod_data_source_file fn3142.cif
_cod_data_source_block K2Ge4O9
_cod_database_code 2019133
_cod_database_fobs_code 2019133

loop_
_space_group_symop_operation_xyz
'x, y, z'
'-y, x-y, z'
'-x+y, -x, z'
'x-y, -y, -z+1/2'
'-x, -x+y, -z+1/2'
'y, x, -z+1/2'
'-x, -y, -z'
'y, -x+y, -z'
'x-y, x, -z'
'-x+y, y, z-1/2'
'x, x-y, z-1/2'
'-y, -x, z-1/2'

loop_
_atom_site_type_symbol
_atom_site_label
_atom_site_fract_x
_atom_site_fract_y
_atom_site_fract_z
_atom_site_U_iso_or_equiv
_atom_site_adp_type
_atom_site_calc_flag
_atom_site_refinement_flags
_atom_site_occupancy
K K1 0.33657(4) 0.33480(4) 0.57196(4) 0.01681(10) Uani d . 1
Ge Ge1 0 0 0.5 0.00634(10) Uani d S 1
Ge Ge2 0.17619(2) 0.17619(2) 0.25 0.00681(8) Uani d S 1
Ge Ge3 0.486079(17) 0.335234(16) 0.285931(18) 0.00685(7) Uani d . 1
Ge Ge4 0.6667 0.3333 0.03798(3) 0.00632(8) Uani d S 1
O O1 0.06988(12) 0.14984(12) 0.38487(12) 0.0097(2) Uani d . 1
O O2 0.32552(11) 0.21187(12) 0.33163(12) 0.0103(2) Uani d . 1
O O3 0.51615(12) 0.26357(12) 0.14830(12) 0.0118(2) Uani d . 1
O O4 0.58170(12) 0.39769(12) 0.43018(12) 0.0104(2) Uani d . 1
O O5 0.47618(14) 0.47618(14) 0.25 0.0123(3) Uani d S 1

loop_
_atom_site_aniso_label
_atom_site_aniso_U_11
_atom_site_aniso_U_22
_atom_site_aniso_U_33
_atom_site_aniso_U_12
_atom_site_aniso_U_13
_atom_site_aniso_U_23
K1 0.01542(19) 0.0153(2) 0.01793(19) 0.00635(15) 0.00248(15) -0.00298(15)
Ge1 0.00647(13) 0.00647(13) 0.00609(19) 0.00323(6) 0 0
Ge2 0.00662(10) 0.00662(10) 0.00681(13) 0.00302(9) 0.00038(4) -0.00038(4)
Ge3 0.00664(10) 0.00724(10) 0.00699(11) 0.00371(7) -0.00026(6) -0.00011(6)
Ge4 0.00655(10) 0.00655(10) 0.00585(15) 0.00328(5) 0 0
O1 0.0113(6) 0.0086(6) 0.0094(5) 0.0050(5) 0.0036(5) 0.0017(5)
O2 0.0062(5) 0.0113(6) 0.0109(6) 0.0025(5) 0.0002(4) 0.0025(5)
O3 0.0107(6) 0.0115(6) 0.0107(5) 0.0037(5) 0.0038(5) -0.0019(5)
O4 0.0124(6) 0.0112(6) 0.0091(5) 0.0071(5) -0.0031(5) -0.0005(4)
O5 0.0093(6) 0.0093(6) 0.0194(9) 0.0053(7) -0.0019(3) 0.0019(3)

loop_
_atom_type_symbol
_atom_type_description
_atom_type_scat_dispersion_real
_atom_type_scat_dispersion_imag
_atom_type_scat_source
O O 0.0106 0.006 'International Tables Vol C Tables 4.2.6.8 and 6.1.1.4'
K K 0.2009 0.2494 'International Tables Vol C Tables 4.2.6.8 and 6.1.1.4'
Ge Ge 0.1547 1.8001 'International Tables Vol C Tables 4.2.6.8 and 6.1.1.4'

loop_
_geom_angle_atom_site_label_1
_geom_angle_atom_site_label_2
_geom_angle_atom_site_label_3
_geom_angle_site_symmetry_1
_geom_angle_site_symmetry_3
_geom_angle
O2 K1 O1 . 8_556 75.48(4)
O2 K1 O2 . 9_556 118.94(5)
O1 K1 O2 8_556 9_556 70.93(4)
O2 K1 O4 . 7_666 119.39(4)
O1 K1 O4 8_556 7_666 151.15(4)
O2 K1 O4 9_556 7_666 80.25(4)
O2 K1 O5 . 7_666 139.58(3)
O1 K1 O5 8_556 7_666 131.15(3)
O2 K1 O5 9_556 7_666 100.17(3)
O4 K1 O5 7_666 7_666 54.64(3)
O2 K1 O3 . 11_556 83.65(4)
O1 K1 O3 8_556 11_556 84.96(4)
O2 K1 O3 9_556 11_556 139.60(4)
O4 K1 O3 7_666 11_556 119.49(4)
O5 K1 O3 7_666 11_556 71.61(3)
O2 K1 O4 . . 60.64(3)
O1 K1 O4 8_556 . 120.00(4)
O2 K1 O4 9_556 . 166.33(4)
O4 K1 O4 7_666 . 88.35(4)
O5 K1 O4 7_666 . 78.94(3)
O3 K1 O4 11_556 . 53.31(4)
O2 K1 O1 . . 53.31(3)
O1 K1 O1 8_556 . 52.13(4)
O2 K1 O1 9_556 . 65.79(3)
O4 K1 O1 7_666 . 114.43(3)
O5 K1 O1 7_666 . 164.71(3)
O3 K1 O1 11_556 . 122.80(4)
O4 K1 O1 . . 113.17(3)
O1 Ge1 O1 8_556 2 180
O1 Ge1 O1 8_556 7_556 88.58(5)
O1 Ge1 O1 2 7_556 91.42(5)
O1 Ge1 O1 8_556 9_556 88.58(5)
O1 Ge1 O1 2 9_556 91.42(5)
O1 Ge1 O1 7_556 9_556 88.58(5)
O1 Ge1 O1 8_556 3 91.42(5)
O1 Ge1 O1 2 3 88.58(5)
O1 Ge1 O1 7_556 3 91.42(5)
O1 Ge1 O1 9_556 3 180
O1 Ge1 O1 8_556 . 91.42(5)
O1 Ge1 O1 2 . 88.58(5)
O1 Ge1 O1 7_556 . 180.00(6)
O1 Ge1 O1 9_556 . 91.42(5)
O1 Ge1 O1 3 . 88.58(5)
O1 Ge2 O1 6 . 126.40(8)
O1 Ge2 O2 6 . 107.98(6)
O1 Ge2 O2 . . 104.11(5)
O1 Ge2 O2 6 6 104.11(5)
O1 Ge2 O2 . 6 107.98(6)
O2 Ge2 O2 . 6 104.45(8)
O3 Ge3 O4 . . 126.74(6)
O3 Ge3 O5 . . 115.93(4)
O4 Ge3 O5 . . 95.59(5)
O3 Ge3 O2 . . 101.04(6)
O4 Ge3 O2 . . 110.34(6)
O5 Ge3 O2 . . 106.09(6)
O4 Ge4 O4 11 10_655 91.06(5)
O4 Ge4 O4 11 12_665 91.06(5)
O4 Ge4 O4 10_655 12_665 91.06(5)
O4 Ge4 O3 11 2_655 90.53(5)
O4 Ge4 O3 10_655 2_655 88.02(5)
O4 Ge4 O3 12_665 2_655 178.18(5)
O4 Ge4 O3 11 3_665 178.18(5)
O4 Ge4 O3 10_655 3_665 90.53(5)
O4 Ge4 O3 12_665 3_665 88.02(5)
O3 Ge4 O3 2_655 3_665 90.41(5)
O4 Ge4 O3 11 . 88.02(5)
O4 Ge4 O3 10_655 . 178.18(5)
O4 Ge4 O3 12_665 . 90.53(5)
O3 Ge4 O3 2_655 . 90.41(5)
O3 Ge4 O3 3_665 . 90.41(5)

loop_
_geom_bond_atom_site_label_1
_geom_bond_atom_site_label_2
_geom_bond_site_symmetry_2
_geom_bond_distance
K1 O2 . 2.7377(13)
K1 O1 8_556 2.7401(13)
K1 O2 9_556 2.7547(13)
K1 O4 7_666 2.8128(13)
K1 O5 7_666 2.8305(14)
K1 O3 11_556 2.8471(13)
K1 O4 . 2.9588(13)
Ge1 O1 8_556 1.9078(12)
Ge1 O1 2 1.9078(12)
Ge1 O1 7_556 1.9078(12)
Ge1 O1 9_556 1.9078(12)
Ge1 O1 3 1.9078(12)
Ge1 O1 . 1.9078(12)
Ge2 O1 6 1.7428(12)
Ge2 O1 . 1.7428(12)
Ge2 O2 . 1.7889(12)
Ge2 O2 6 1.7889(12)
Ge3 O3 . 1.7232(12)
Ge3 O4 . 1.7295(12)
Ge3 O5 . 1.7667(8)
Ge3 O2 . 1.7816(12)
Ge4 O4 11 1.8649(12)
Ge4 O4 10_655 1.8649(12)
Ge4 O4 12_665 1.8649(12)
Ge4 O3 2_655 1.8862(12)
Ge4 O3 3_665 1.8862(12)
Ge4 O3 . 1.8862(12)
